data_2106015
loop_
_publ_author_name
'Gerhardt, Valeska'
'Egert, Ernst'

_publ_section_title
;
 Cocrystals of 6-chlorouracil and 6-chloro-3-methyluracil: exploring their
 hydrogen-bond-based synthon motifs with several triazine and pyrimidine
 derivatives
;
_journal_coeditor_code AO5001
_journal_issue 2
_journal_name_full 'Acta Crystallographica Section B'
_journal_page_first 209
_journal_page_last 220
_journal_paper_doi 10.1107/S2052520615003790
_journal_volume 71
_journal_year 2015
_chemical_formula_moiety 'C4 H3 Cl N2 O2, C4 H7 N5, C3 H7 N O, H2 O'
_chemical_formula_sum 'C11 H19 Cl N8 O4'
_chemical_formula_weight 362.79
_space_group_IT_number 2
_symmetry_cell_setting triclinic
_symmetry_space_group_name_Hall '-P 1'
_symmetry_space_group_name_H-M 'P -1'
_atom_sites_solution_hydrogens geom
_atom_sites_solution_primary direct
_atom_sites_solution_secondary difmap
_audit_creation_method SHELXL-97
_cell_angle_alpha 94.574(11)
_cell_angle_beta 92.707(12)
_cell_angle_gamma 99.840(11)
_cell_formula_units_Z 2
_cell_length_a 7.1719(11)
_cell_length_b 8.6197(11)
_cell_length_c 13.5029(19)
_cell_measurement_reflns_used 12063
_cell_measurement_temperature 173(2)
_cell_measurement_theta_max 26.17
_cell_measurement_theta_min 3.335
_cell_volume 818.3(2)
_computing_cell_refinement 'X-Area (Stoe & Cie, 2001)'
_computing_data_collection 'X-Area (Stoe & Cie, 2001)'
_computing_data_reduction 'X-Area (Stoe & Cie, 2001)'
_computing_molecular_graphics
;
Mercury (Version 3.1, Macrae et al., 2008) and XP (Sheldrick,
 2008)
;
_computing_publication_material 'publCIF (Westrip, 2010)'
_computing_structure_refinement 'SHELXL97 (Sheldrick, 2008) '
_computing_structure_solution 'SHELXS97 (Sheldrick, 2008) '
_diffrn_ambient_temperature 173(2)
_diffrn_measured_fraction_theta_full 0.995
_diffrn_measured_fraction_theta_max 0.989
_diffrn_measurement_device_type 'STOE IPDS II two-circle diffractometer'
_diffrn_measurement_method \w
_diffrn_radiation_monochromator 'Genix 3D multilayer optics'
_diffrn_radiation_source 'Genix 3D I\mS microfocus X-ray source'
_diffrn_radiation_type MoK\a
_diffrn_radiation_wavelength 0.71073
_diffrn_reflns_av_R_equivalents 0.1172
_diffrn_reflns_av_sigmaI/netI 0.0718
_diffrn_reflns_limit_h_max 8
_diffrn_reflns_limit_h_min -8
_diffrn_reflns_limit_k_max 10
_diffrn_reflns_limit_k_min -10
_diffrn_reflns_limit_l_max 16
_diffrn_reflns_limit_l_min -16
_diffrn_reflns_number 13964
_diffrn_reflns_theta_full 25.00
_diffrn_reflns_theta_max 25.88
_diffrn_reflns_theta_min 3.42
_diffrn_standards_number 0
_exptl_absorpt_coefficient_mu 0.270
_exptl_absorpt_correction_T_max 0.9717
_exptl_absorpt_correction_T_min 0.9584
_exptl_absorpt_correction_type multi-scan
_exptl_absorpt_process_details 'X-Area (Stoe & Cie, 2001)'
_exptl_crystal_colour colourless
_exptl_crystal_density_diffrn 1.472
_exptl_crystal_density_method 'not measured'
_exptl_crystal_description block
_exptl_crystal_F_000 380
_exptl_crystal_size_max 0.16
_exptl_crystal_size_mid 0.14
_exptl_crystal_size_min 0.11
_refine_diff_density_max 0.318
_refine_diff_density_min -0.416
_refine_ls_extinction_method none
_refine_ls_goodness_of_fit_ref 1.048
_refine_ls_hydrogen_treatment mixed
_refine_ls_matrix_type full
_refine_ls_number_parameters 244
_refine_ls_number_reflns 3149
_refine_ls_number_restraints 3
_refine_ls_restrained_S_all 1.048
_refine_ls_R_factor_all 0.0863
_refine_ls_R_factor_gt 0.0618
_refine_ls_shift/su_max 0.000
_refine_ls_shift/su_mean 0.000
_refine_ls_structure_factor_coef Fsqd
_refine_ls_weighting_details 'calc w=1/[\s^2^(Fo^2^)+(0.0926P)^2^+0.0699P] where P=(Fo^2^+2Fc^2^)/3'
_refine_ls_weighting_scheme calc
_refine_ls_wR_factor_gt 0.1556
_refine_ls_wR_factor_ref 0.1687
_reflns_number_gt 2270
_reflns_number_total 3149
_reflns_threshold_expression I>2\s(I)
_cod_data_source_file ao5001sup1.cif
_cod_data_source_block IV
_cod_original_sg_symbol_H-M P-1
_cod_database_code 2106015
_cod_database_fobs_code 2106015

loop_
_symmetry_equiv_pos_as_xyz
'x, y, z'
'-x, -y, -z'

loop_
_atom_site_type_symbol
_atom_site_label
_atom_site_fract_x
_atom_site_fract_y
_atom_site_fract_z
_atom_site_U_iso_or_equiv
_atom_site_adp_type
_atom_site_calc_flag
_atom_site_refinement_flags
_atom_site_occupancy
_atom_site_symmetry_multiplicity
N N1A 0.3252(4) 0.1427(3) 0.37736(17) 0.0314(6) Uani d . 1 1
C C2A 0.2869(4) 0.2611(4) 0.4408(2) 0.0306(6) Uani d . 1 1
O O2A 0.2276(3) 0.2352(3) 0.52532(14) 0.0348(5) Uani d . 1 1
N N3A 0.3137(4) 0.4116(3) 0.41226(17) 0.0308(6) Uani d . 1 1
H H3A 0.281(5) 0.486(5) 0.451(3) 0.037 Uiso d . 1 1
C C4A 0.3711(4) 0.4551(4) 0.3213(2) 0.0317(7) Uani d . 1 1
O O4A 0.3851(3) 0.5947(3) 0.30202(16) 0.0407(6) Uani d . 1 1
C C5A 0.4091(4) 0.3284(4) 0.2552(2) 0.0324(7) Uani d . 1 1
H H5A 0.4509 0.3454 0.1906 0.039 Uiso calc R 1 1
C C6A 0.3829(4) 0.1837(4) 0.2885(2) 0.0313(6) Uani d . 1 1
Cl Cl6A 0.42203(12) 0.02266(9) 0.20984(5) 0.0398(3) Uani d . 1 1
N N1B 0.1959(4) 0.9265(3) 0.58219(17) 0.0313(6) Uani d . 1 1
H H1B 0.211(5) 1.021(5) 0.564(3) 0.038 Uiso d . 1 1
C C2B 0.2342(4) 0.8050(4) 0.5196(2) 0.0330(7) Uani d . 1 1
N N2B 0.2951(5) 0.8361(4) 0.4329(2) 0.0398(7) Uani d . 1 1
H H21B 0.309(5) 0.925(5) 0.414(3) 0.048 Uiso d . 1 1
H H22B 0.323(5) 0.768(5) 0.398(3) 0.048 Uiso d . 1 1
N N3B 0.2124(4) 0.6585(3) 0.54793(17) 0.0316(6) Uani d . 1 1
C C4B 0.1470(4) 0.6369(4) 0.6383(2) 0.0302(6) Uani d . 1 1
N N4B 0.1223(4) 0.4930(3) 0.6668(2) 0.0360(6) Uani d . 1 1
H H41B 0.090(5) 0.471(5) 0.722(3) 0.043 Uiso d . 1 1
H H42B 0.153(5) 0.421(5) 0.628(3) 0.043 Uiso d . 1 1
N N5B 0.1044(4) 0.7548(3) 0.70368(17) 0.0338(6) Uani d . 1 1
C C6B 0.1321(4) 0.8961(4) 0.6727(2) 0.0317(7) Uani d . 1 1
C C61B 0.0943(5) 1.0341(4) 0.7371(2) 0.0390(7) Uani d . 1 1
H H61A 0.0356 0.9974 0.7970 0.059 Uiso calc R 1 1
H H61B 0.0085 1.0895 0.7005 0.059 Uiso calc R 1 1
H H61C 0.2139 1.1063 0.7561 0.059 Uiso calc R 1 1
O O1W 0.5689(4) 0.6740(5) 0.1317(2) 0.0703(9) Uani d D 1 1
H H1W 0.530(6) 0.654(7) 0.189(2) 0.105 Uiso d D 1 1
H H2W 0.679(4) 0.651(7) 0.126(4) 0.105 Uiso d D 1 1
C C1X -0.0839(5) 0.3389(4) 0.9020(2) 0.0434(8) Uani d . 1 1
H H1X -0.2027 0.3470 0.8705 0.052 Uiso calc R 1 1
O O1X 0.0606(4) 0.3911(3) 0.86028(17) 0.0486(6) Uani d . 1 1
N N2X -0.0855(4) 0.2729(4) 0.98674(19) 0.0460(7) Uani d . 1 1
C C3X -0.2618(6) 0.2178(6) 1.0324(3) 0.0595(11) Uani d . 1 1
H H3X1 -0.3677 0.2487 0.9947 0.089 Uiso calc R 1 1
H H3X2 -0.2547 0.2652 1.1012 0.089 Uiso calc R 1 1
H H3X3 -0.2818 0.1024 1.0320 0.089 Uiso calc R 1 1
C C4X 0.0891(6) 0.2543(6) 1.0402(3) 0.0616(11) Uani d . 1 1
H H4X1 0.1070 0.1441 1.0298 0.092 Uiso calc R 1 1
H H4X2 0.0814 0.2827 1.1114 0.092 Uiso calc R 1 1
H H4X3 0.1964 0.3235 1.0154 0.092 Uiso calc R 1 1

loop_
_atom_site_aniso_label
_atom_site_aniso_U_11
_atom_site_aniso_U_22
_atom_site_aniso_U_33
_atom_site_aniso_U_12
_atom_site_aniso_U_13
_atom_site_aniso_U_23
N1A 0.0405(14) 0.0257(13) 0.0287(12) 0.0091(11) 0.0022(10) -0.0011(10)
C2A 0.0359(16) 0.0307(16) 0.0264(14) 0.0094(13) -0.0001(11) 0.0030(11)
O2A 0.0485(13) 0.0313(12) 0.0262(10) 0.0096(9) 0.0067(9) 0.0040(8)
N3A 0.0420(15) 0.0265(14) 0.0248(12) 0.0096(11) 0.0045(10) -0.0002(10)
C4A 0.0340(16) 0.0298(17) 0.0311(14) 0.0054(13) 0.0028(12) 0.0010(12)
O4A 0.0586(15) 0.0286(12) 0.0371(12) 0.0103(10) 0.0139(10) 0.0046(9)
C5A 0.0364(17) 0.0328(17) 0.0277(13) 0.0051(13) 0.0050(12) 0.0009(12)
C6A 0.0345(16) 0.0291(16) 0.0294(14) 0.0058(12) 0.0008(12) -0.0024(12)
Cl6A 0.0503(5) 0.0328(4) 0.0358(4) 0.0084(3) 0.0089(3) -0.0064(3)
N1B 0.0430(15) 0.0228(13) 0.0293(12) 0.0097(11) 0.0034(10) 0.0006(10)
C2B 0.0411(17) 0.0328(17) 0.0260(14) 0.0108(13) 0.0006(12) -0.0011(12)
N2B 0.0652(19) 0.0268(15) 0.0300(13) 0.0122(14) 0.0136(13) 0.0036(11)
N3B 0.0426(14) 0.0281(14) 0.0250(11) 0.0081(11) 0.0046(10) 0.0028(10)
C4B 0.0352(16) 0.0301(16) 0.0257(13) 0.0083(12) -0.0003(11) 0.0016(11)
N4B 0.0497(17) 0.0335(16) 0.0255(12) 0.0079(12) 0.0069(11) 0.0040(11)
N5B 0.0416(15) 0.0350(15) 0.0248(11) 0.0085(12) 0.0015(10) -0.0010(10)
C6B 0.0364(16) 0.0321(17) 0.0264(13) 0.0082(13) -0.0016(12) -0.0014(12)
C61B 0.054(2) 0.0332(17) 0.0312(15) 0.0135(15) 0.0068(14) -0.0033(12)
O1W 0.0632(19) 0.103(3) 0.0505(16) 0.0207(18) 0.0112(14) 0.0241(16)
C1X 0.050(2) 0.051(2) 0.0298(15) 0.0111(16) 0.0046(14) 0.0007(14)
O1X 0.0525(15) 0.0624(17) 0.0344(12) 0.0153(12) 0.0090(10) 0.0122(11)
N2X 0.0500(18) 0.0576(19) 0.0305(13) 0.0080(14) 0.0074(12) 0.0052(13)
C3X 0.058(2) 0.079(3) 0.0396(19) 0.002(2) 0.0097(17) 0.0121(19)
C4X 0.058(2) 0.089(3) 0.0418(19) 0.018(2) 0.0038(17) 0.022(2)

loop_
_atom_type_symbol
_atom_type_description
_atom_type_scat_dispersion_real
_atom_type_scat_dispersion_imag
_atom_type_scat_source
C C 0.0033 0.0016 'International Tables Vol C Tables 4.2.6.8 and 6.1.1.4'
H H 0.0000 0.0000 'International Tables Vol C Tables 4.2.6.8 and 6.1.1.4'
N N 0.0061 0.0033 'International Tables Vol C Tables 4.2.6.8 and 6.1.1.4'
O O 0.0106 0.0060 'International Tables Vol C Tables 4.2.6.8 and 6.1.1.4'
Cl Cl 0.1484 0.1585 'International Tables Vol C Tables 4.2.6.8 and 6.1.1.4'

loop_
_geom_angle_atom_site_label_1
_geom_angle_atom_site_label_2
_geom_angle_atom_site_label_3
_geom_angle
C6A N1A C2A 116.1(3)
O2A C2A N1A 121.3(3)
O2A C2A N3A 119.7(3)
N1A C2A N3A 119.0(3)
C2A N3A C4A 125.6(3)
C2A N3A H3A 119(2)
C4A N3A H3A 115(2)
O4A C4A N3A 120.2(3)
O4A C4A C5A 125.3(3)
N3A C4A C5A 114.5(3)
C6A C5A C4A 117.0(3)
C6A C5A H5A 121.5
C4A C5A H5A 121.5
N1A C6A C5A 127.9(3)
N1A C6A Cl6A 113.0(2)
C5A C6A Cl6A 119.1(2)
C6B N1B C2B 119.2(3)
C6B N1B H1B 121(2)
C2B N1B H1B 120(2)
N2B C2B N3B 121.1(3)
N2B C2B N1B 118.5(3)
N3B C2B N1B 120.5(3)
C2B N2B H21B 123(3)
C2B N2B H22B 119(3)
H21B N2B H22B 118(4)
C2B N3B C4B 117.0(3)
N4B C4B N3B 117.8(3)
N4B C4B N5B 117.4(3)
N3B C4B N5B 124.8(3)
C4B N4B H41B 124(3)
C4B N4B H42B 118(3)
H41B N4B H42B 118(4)
C6B N5B C4B 115.4(2)
N5B C6B N1B 123.1(3)
N5B C6B C61B 120.6(3)
N1B C6B C61B 116.3(3)
C6B C61B H61A 109.5
C6B C61B H61B 109.5
H61A C61B H61B 109.5
C6B C61B H61C 109.5
H61A C61B H61C 109.5
H61B C61B H61C 109.5
H1W O1W H2W 110(3)
O1X C1X N2X 125.0(3)
O1X C1X H1X 117.5
N2X C1X H1X 117.5
C1X N2X C4X 121.6(3)
C1X N2X C3X 121.6(3)
C4X N2X C3X 116.8(3)
N2X C3X H3X1 109.5
N2X C3X H3X2 109.5
H3X1 C3X H3X2 109.5
N2X C3X H3X3 109.5
H3X1 C3X H3X3 109.5
H3X2 C3X H3X3 109.5
N2X C4X H4X1 109.5
N2X C4X H4X2 109.5
H4X1 C4X H4X2 109.5
N2X C4X H4X3 109.5
H4X1 C4X H4X3 109.5
H4X2 C4X H4X3 109.5

loop_
_geom_bond_atom_site_label_1
_geom_bond_atom_site_label_2
_geom_bond_distance
N1A C6A 1.342(4)
N1A C2A 1.352(4)
C2A O2A 1.259(3)
C2A N3A 1.368(4)
N3A C4A 1.374(4)
N3A H3A 0.87(4)
C4A O4A 1.240(4)
C4A C5A 1.426(4)
C5A C6A 1.346(4)
C5A H5A 0.9500
C6A Cl6A 1.749(3)
N1B C6B 1.354(4)
N1B C2B 1.366(4)
N1B H1B 0.86(4)
C2B N2B 1.301(4)
C2B N3B 1.335(4)
N2B H21B 0.81(4)
N2B H22B 0.78(4)
N3B C4B 1.343(4)
C4B N4B 1.314(4)
C4B N5B 1.376(4)
N4B H41B 0.82(4)
N4B H42B 0.84(4)
N5B C6B 1.306(4)
C6B C61B 1.487(4)
C61B H61A 0.9800
C61B H61B 0.9800
C61B H61C 0.9800
O1W H1W 0.852(10)
O1W H2W 0.855(10)
C1X O1X 1.237(4)
C1X N2X 1.318(4)
C1X H1X 0.9500
N2X C4X 1.455(5)
N2X C3X 1.456(5)
C3X H3X1 0.9800
C3X H3X2 0.9800
C3X H3X3 0.9800
C4X H4X1 0.9800
C4X H4X2 0.9800
C4X H4X3 0.9800

loop_
_geom_hbond_atom_site_label_D
_geom_hbond_atom_site_label_H
_geom_hbond_atom_site_label_A
_geom_hbond_site_symmetry_A
_geom_hbond_distance_DH
_geom_hbond_distance_HA
_geom_hbond_distance_DA
_geom_hbond_angle_DHA
N3A H3A N3B . 0.87(4) 2.04(4) 2.906(4) 177(3)
N1B H1B O2A 1_565 0.86(4) 1.94(4) 2.803(3) 176(3)
N2B H21B N1A 1_565 0.81(4) 1.97(4) 2.781(4) 175(4)
N2B H22B O4A . 0.78(4) 2.02(4) 2.802(4) 177(4)
N4B H41B O1X . 0.82(4) 2.05(4) 2.852(4) 167(4)
N4B H42B O2A . 0.84(4) 2.19(4) 3.031(4) 179(3)
O1W H1W O4A . 0.852(10) 1.943(15) 2.779(4) 167(5)
O1W H2W O1X 2_666 0.855(10) 1.963(15) 2.807(4) 169(5)

loop_
_geom_torsion_atom_site_label_1
_geom_torsion_atom_site_label_2
_geom_torsion_atom_site_label_3
_geom_torsion_atom_site_label_4
_geom_torsion
C6A N1A C2A O2A 178.3(3)
C6A N1A C2A N3A -1.8(4)
O2A C2A N3A C4A -177.6(3)
N1A C2A N3A C4A 2.6(4)
C2A N3A C4A O4A 177.7(3)
C2A N3A C4A C5A -1.9(4)
O4A C4A C5A C6A -178.9(3)
N3A C4A C5A C6A 0.7(4)
C2A N1A C6A C5A 0.7(5)
C2A N1A C6A Cl6A -178.1(2)
C4A C5A C6A N1A -0.2(5)
C4A C5A C6A Cl6A 178.6(2)
C6B N1B C2B N2B 179.9(3)
C6B N1B C2B N3B -1.2(4)
N2B C2B N3B C4B -179.4(3)
N1B C2B N3B C4B 1.8(4)
C2B N3B C4B N4B 179.1(3)
C2B N3B C4B N5B -1.1(4)
N4B C4B N5B C6B 179.6(3)
N3B C4B N5B C6B -0.2(4)
C4B N5B C6B N1B 0.8(4)
C4B N5B C6B C61B -179.0(3)
C2B N1B C6B N5B -0.2(5)
C2B N1B C6B C61B 179.7(3)
O1X C1X N2X C4X -0.4(6)
O1X C1X N2X C3X 178.4(3)
